data_2005620
loop_
_publ_author_name
'Clegg, W.'
'Elsegood, M. R. J.'
'Jackson, R. F. W.'
'Bailey, P. L.'
'Briggs, A. D.'

_publ_section_title
;
 A Sulfoximidooxirane
;
_journal_issue 11
_journal_name_full 'Acta Crystallographica Section C'
_journal_page_first 2781
_journal_page_last 2783
_journal_paper_doi 10.1107/S0108270196010141
_journal_volume 52
_journal_year 1996
_chemical_formula_sum 'C16 H17 N O4 S2'
_chemical_formula_weight 351.43
_chemical_name_systematic
;
 S-(trans-3-methyloxiran-2-yl)-S-phenyl-N-(p-tolylsulfonyl)sulfoximide
;
_space_group_IT_number 14
_symmetry_cell_setting monoclinic
_symmetry_space_group_name_Hall '-P 2yn'
_symmetry_space_group_name_H-M 'P 1 21/n 1'
_audit_creation_method SHELXL
_cell_angle_alpha 90.00
_cell_angle_beta 110.59(4)
_cell_angle_gamma 90.00
_cell_formula_units_Z 8
_cell_length_a 16.149(8)
_cell_length_b 12.969(8)
_cell_length_c 17.075(9)
_cell_measurement_reflns_used 28
_cell_measurement_temperature 160(2)
_cell_measurement_theta_max 12.35
_cell_measurement_theta_min 10.71
_cell_volume 3348(3)
_computing_cell_refinement DIF4
_computing_data_collection 'DIF4 (Stoe & Cie, 1988)'
_computing_data_reduction 'local programs'
_computing_molecular_graphics SHELXTL
_computing_publication_material 'SHELXTL and local programs'
_computing_structure_refinement SHELXTL
_computing_structure_solution 'SHELXTL (Sheldrick, 1994)'
_diffrn_ambient_temperature 160(2)
_diffrn_measurement_device 'Stoe-Siemens diffractometer with Cryostream cooler (Cosier & Glazer, 1986)'
_diffrn_measurement_method '\w/\q scans with on-line profile fitting (Clegg, 1981)'
_diffrn_radiation_monochromator graphite
_diffrn_radiation_source 'fine-focus sealed tube'
_diffrn_radiation_type MoK\a
_diffrn_radiation_wavelength 0.71073
_diffrn_reflns_av_R_equivalents 0.0607
_diffrn_reflns_av_sigmaI/netI 0.0629
_diffrn_reflns_limit_h_max 18
_diffrn_reflns_limit_h_min -18
_diffrn_reflns_limit_k_max 14
_diffrn_reflns_limit_k_min -9
_diffrn_reflns_limit_l_max 19
_diffrn_reflns_limit_l_min -17
_diffrn_reflns_number 5738
_diffrn_reflns_theta_max 24.02
_diffrn_reflns_theta_min 2.55
_diffrn_standards_decay_% 4
_diffrn_standards_interval_time 60
_diffrn_standards_number 5
_exptl_absorpt_coefficient_mu 0.337
_exptl_absorpt_correction_type none
_exptl_crystal_colour colourless
_exptl_crystal_density_diffrn 1.395
_exptl_crystal_density_meas ?
_exptl_crystal_description block
_exptl_crystal_F_000 1472
_exptl_crystal_size_max 0.45
_exptl_crystal_size_mid 0.20
_exptl_crystal_size_min 0.20
_refine_diff_density_max .295
_refine_diff_density_min -.294
_refine_ls_extinction_method none
_refine_ls_goodness_of_fit_all 1.074
_refine_ls_goodness_of_fit_obs 1.054
_refine_ls_hydrogen_treatment 'H atoms riding (see text)'
_refine_ls_matrix_type full
_refine_ls_number_parameters 419
_refine_ls_number_reflns 5255
_refine_ls_number_restraints 0
_refine_ls_restrained_S_all 1.087
_refine_ls_restrained_S_obs 1.054
_refine_ls_R_factor_all 0.0812
_refine_ls_R_factor_obs 0.0395
_refine_ls_shift/esd_max 0.037
_refine_ls_shift/esd_mean 0.000
_refine_ls_structure_factor_coef Fsqd
_refine_ls_weighting_details 'w = 1/[\s^2^(Fo^2^)+(0.0223P)^2^+3.8537P] where P=(Fo^2^+2Fc^2^)/3'
_refine_ls_weighting_scheme calc
_refine_ls_wR_factor_all 0.1242
_refine_ls_wR_factor_obs 0.0967
_reflns_number_observed 3528
_reflns_number_total 5265
_reflns_observed_criterion >2\s(I)
_cod_data_source_file fg1221.cif
_cod_data_source_block 2
_cod_depositor_comments
;
The following automatic conversions were performed:

'_exptl_crystal_density_meas' value 'not measured' was changed to '?'
- the value is perceived as not measured.

Automatic conversion script
Id: cif_fix_values 3008 2015-01-20 13:52:24Z robertas 

The following automatic conversions were performed:

'_refine_ls_weighting_scheme' value 'calc w =
1/[\s^2^(Fo^2^)+(0.0223P)^2^+3.8537P] where P=(Fo^2^+2Fc^2^)/3' was
changed to 'calc'. New tag '_refine_ls_weighting_details' was
created. The value of the new tag was set to 'w =
1/[\s^2^(Fo^2^)+(0.0223P)^2^+3.8537P] where P=(Fo^2^+2Fc^2^)/3'.

Automatic conversion script
Id: cif_fix_values 3143 2015-03-26 13:38:13Z robertas 
;
_cod_original_cell_volume 3348.(3)
_cod_original_sg_symbol_H-M 'P 21/n'
_cod_database_code 2005620

loop_
_symmetry_equiv_pos_as_xyz
'x, y, z'
'-x+1/2, y+1/2, -z+1/2'
'-x, -y, -z'
'x-1/2, -y-1/2, z-1/2'

loop_
_atom_site_aniso_label
_atom_site_aniso_U_11
_atom_site_aniso_U_22
_atom_site_aniso_U_33
_atom_site_aniso_U_12
_atom_site_aniso_U_13
_atom_site_aniso_U_23
S101 0.0285(4) 0.0269(4) 0.0321(5) 0.0006(3) 0.0087(4) 0.0014(4)
S102 0.0303(4) 0.0275(5) 0.0331(5) 0.0027(4) 0.0121(4) 0.0039(4)
N1 0.0293(15) 0.027(2) 0.034(2) 0.0045(12) 0.0068(12) 0.0017(12)
O101 0.079(2) 0.062(2) 0.044(2) 0.030(2) 0.027(2) 0.0113(15)
O102 0.0390(13) 0.0291(13) 0.0417(14) -0.0058(11) 0.0145(11) 0.0006(11)
O103 0.0484(15) 0.0366(15) 0.0371(14) 0.0062(12) 0.0182(12) -0.0002(11)
O104 0.0322(13) 0.0361(14) 0.054(2) -0.0017(11) 0.0153(12) 0.0120(12)
C101 0.035(2) 0.029(2) 0.035(2) 0.004(2) 0.011(2) 0.003(2)
C102 0.041(2) 0.040(2) 0.056(2) -0.003(2) 0.027(2) 0.003(2)
C103 0.042(2) 0.049(3) 0.074(3) 0.004(2) 0.030(2) 0.003(2)
C104 0.025(2) 0.034(2) 0.034(2) 0.0022(15) 0.0093(15) 0.003(2)
C105 0.035(2) 0.037(2) 0.042(2) -0.002(2) 0.009(2) -0.001(2)
C106 0.045(2) 0.050(2) 0.035(2) 0.002(2) 0.005(2) -0.003(2)
C107 0.049(2) 0.053(3) 0.036(2) 0.015(2) 0.016(2) 0.011(2)
C108 0.048(2) 0.049(2) 0.046(2) -0.002(2) 0.017(2) 0.012(2)
C109 0.043(2) 0.044(2) 0.040(2) -0.010(2) 0.011(2) -0.002(2)
C110 0.026(2) 0.026(2) 0.031(2) 0.0047(14) 0.0104(14) 0.0034(14)
C111 0.032(2) 0.036(2) 0.036(2) -0.003(2) 0.005(2) 0.005(2)
C112 0.037(2) 0.033(2) 0.053(2) -0.005(2) 0.016(2) 0.007(2)
C113 0.037(2) 0.042(2) 0.037(2) 0.006(2) 0.014(2) 0.008(2)
C114 0.045(2) 0.043(2) 0.033(2) 0.000(2) 0.005(2) 0.003(2)
C115 0.038(2) 0.031(2) 0.037(2) -0.008(2) 0.008(2) -0.001(2)
C116 0.053(2) 0.050(3) 0.044(2) 0.006(2) 0.017(2) 0.016(2)
S201 0.0275(4) 0.0245(4) 0.0350(5) 0.0000(3) 0.0101(4) -0.0022(4)
S202 0.0309(5) 0.0274(5) 0.0441(5) -0.0041(4) 0.0152(4) -0.0066(4)
N2 0.0294(15) 0.0240(15) 0.041(2) -0.0018(12) 0.0088(13) -0.0013(13)
O201 0.0444(14) 0.046(2) 0.0368(14) -0.0053(12) 0.0144(12) -0.0014(12)
O202 0.0405(14) 0.0252(13) 0.0464(15) 0.0046(11) 0.0169(12) -0.0023(11)
O203 0.049(2) 0.041(2) 0.0411(14) -0.0086(12) 0.0209(12) -0.0038(12)
O204 0.0312(13) 0.0359(15) 0.072(2) -0.0009(11) 0.0202(13) -0.0132(13)
C201 0.027(2) 0.029(2) 0.034(2) -0.0014(14) 0.0091(14) -0.0033(15)
C202 0.032(2) 0.033(2) 0.044(2) 0.005(2) 0.016(2) 0.000(2)
C203 0.040(2) 0.042(2) 0.060(3) -0.004(2) 0.026(2) -0.002(2)
C204 0.028(2) 0.036(2) 0.034(2) -0.003(2) 0.0115(15) 0.000(2)
C205 0.042(2) 0.044(2) 0.040(2) 0.003(2) 0.015(2) 0.005(2)
C206 0.055(3) 0.063(3) 0.039(2) 0.001(2) 0.014(2) 0.016(2)
C207 0.052(2) 0.071(3) 0.036(2) -0.014(2) 0.019(2) -0.006(2)
C208 0.059(3) 0.054(3) 0.052(3) 0.001(2) 0.023(2) -0.017(2)
C209 0.047(2) 0.045(2) 0.040(2) 0.005(2) 0.013(2) -0.004(2)
C210 0.029(2) 0.027(2) 0.036(2) -0.0074(14) 0.0123(15) -0.002(2)
C211 0.034(2) 0.036(2) 0.035(2) 0.001(2) 0.013(2) 0.003(2)
C212 0.041(2) 0.030(2) 0.055(2) 0.001(2) 0.026(2) -0.001(2)
C213 0.041(2) 0.052(2) 0.043(2) -0.008(2) 0.024(2) -0.010(2)
C214 0.048(2) 0.055(3) 0.032(2) -0.002(2) 0.009(2) 0.004(2)
C215 0.045(2) 0.034(2) 0.046(2) 0.000(2) 0.012(2) 0.002(2)
C216 0.078(3) 0.077(4) 0.061(3) -0.007(3) 0.038(3) -0.026(3)

loop_
_atom_site_label
_atom_site_occupancy
_atom_site_fract_x
_atom_site_fract_y
_atom_site_fract_z
_atom_site_U_iso_or_equiv
_atom_site_thermal_displace_type
_atom_site_calc_flag
_atom_site_refinement_flags
_atom_site_type_symbol
S101 1 0.90401(5) 0.20906(6) 0.70495(5) 0.0297(2) Uani d . S
S102 1 1.07784(5) 0.14941(6) 0.77364(5) 0.0300(2) Uani d . S
N1 1 0.9991(2) 0.2311(2) 0.7678(2) 0.0315(6) Uani d . N
O101 1 0.8367(2) 0.3060(2) 0.8049(2) 0.0604(8) Uani d . O
O102 1 0.86132(15) 0.1122(2) 0.70824(15) 0.0365(6) Uani d . O
O103 1 1.0529(2) 0.0832(2) 0.70164(15) 0.0398(6) Uani d . O
O104 1 1.15732(15) 0.2086(2) 0.7923(2) 0.0408(6) Uani d . O
C101 1 0.8455(2) 0.3149(3) 0.7274(2) 0.0333(8) Uani d . C
H101 1 0.8578 0.3851 0.7099 0.040 Uiso calc R H
C102 1 0.7575(2) 0.2958(3) 0.7296(2) 0.0430(9) Uani d . C
H102 1 0.7336 0.2245 0.7148 0.052 Uiso calc R H
C103 1 0.6913(3) 0.3799(3) 0.7147(3) 0.0522(11) Uani d . C
H10A 1 0.6574 0.3706 0.7518 0.078 Uiso calc R H
H10B 1 0.6512 0.3779 0.6563 0.078 Uiso calc R H
H10C 1 0.7218 0.4465 0.7262 0.078 Uiso calc R H
C104 1 0.8953(2) 0.2361(3) 0.6011(2) 0.0315(8) Uani d . C
C105 1 0.8413(2) 0.1736(3) 0.5373(2) 0.0390(9) Uani d . C
H105 1 0.8124 0.1154 0.5496 0.047 Uiso calc R H
C106 1 0.8309(3) 0.1983(3) 0.4558(2) 0.0453(9) Uani d . C
H106 1 0.7938 0.1568 0.4115 0.054 Uiso calc R H
C107 1 0.8733(2) 0.2825(3) 0.4376(2) 0.0456(10) Uani d . C
H107 1 0.8658 0.2984 0.3811 0.055 Uiso calc R H
C108 1 0.9266(3) 0.3432(3) 0.5015(2) 0.0474(10) Uani d . C
H108 1 0.9558 0.4010 0.4889 0.057 Uiso calc R H
C109 1 0.9381(2) 0.3212(3) 0.5838(2) 0.0431(9) Uani d . C
H109 1 0.9747 0.3635 0.6278 0.052 Uiso calc R H
C110 1 1.0897(2) 0.0713(3) 0.8617(2) 0.0277(7) Uani d . C
C111 1 1.0333(2) -0.0123(3) 0.8522(2) 0.0366(8) Uani d . C
H111 1 0.9862 -0.0238 0.8007 0.044 Uiso calc R H
C112 1 1.0469(2) -0.0787(3) 0.9192(2) 0.0408(9) Uani d . C
H112 1 1.0092 -0.1368 0.9127 0.049 Uiso calc R H
C113 1 1.1137(2) -0.0627(3) 0.9952(2) 0.0383(8) Uani d . C
C114 1 1.1688(2) 0.0221(3) 1.0027(2) 0.0428(9) Uani d . C
H114 1 1.2155 0.0343 1.0543 0.051 Uiso calc R H
C115 1 1.1571(2) 0.0890(3) 0.9366(2) 0.0367(8) Uani d . C
H115 1 1.1953 0.1466 0.9428 0.044 Uiso calc R H
C116 1 1.1265(3) -0.1351(3) 1.0670(2) 0.0491(10) Uani d . C
H11A 1 1.0756 -0.1303 1.0854 0.074 Uiso calc R H
H11B 1 1.1805 -0.1164 1.1134 0.074 Uiso calc R H
H11C 1 1.1318 -0.2058 1.0492 0.074 Uiso calc R H
S201 1 0.59601(5) 0.94923(6) 0.28797(5) 0.0292(2) Uani d . S
S202 1 0.42287(5) 0.88659(7) 0.23764(6) 0.0336(2) Uani d . S
N2 1 0.4970(2) 0.9711(2) 0.2356(2) 0.0324(6) Uani d . N
O201 1 0.6387(2) 1.0363(2) 0.16655(15) 0.0423(6) Uani d . O
O202 1 0.6354(2) 0.8511(2) 0.28124(15) 0.0369(6) Uani d . O
O203 1 0.4501(2) 0.8293(2) 0.31461(15) 0.0422(6) Uani d . O
O204 1 0.3412(2) 0.9425(2) 0.2145(2) 0.0458(7) Uani d . O
C201 1 0.6467(2) 1.0511(3) 0.2512(2) 0.0304(7) Uani d . C
H201 1 0.6390 1.1228 0.2691 0.036 Uiso calc R H
C202 1 0.7264(2) 1.0294(3) 0.2313(2) 0.0357(8) Uani d . C
H202 1 0.7516 0.9585 0.2450 0.043 Uiso calc R H
C203 1 0.7901(2) 1.1124(3) 0.2312(3) 0.0447(9) Uani d . C
H20A 1 0.8095 1.1028 0.1834 0.067 Uiso calc R H
H20B 1 0.8414 1.1092 0.2832 0.067 Uiso calc R H
H20C 1 0.7613 1.1797 0.2270 0.067 Uiso calc R H
C204 1 0.6171(2) 0.9784(3) 0.3940(2) 0.0325(8) Uani d . C
C205 1 0.6716(2) 0.9126(3) 0.4544(2) 0.0420(9) Uani d . C
H205 1 0.6980 0.8544 0.4389 0.050 Uiso calc R H
C206 1 0.6866(3) 0.9336(4) 0.5378(3) 0.0534(11) Uani d . C
H206 1 0.7236 0.8893 0.5799 0.064 Uiso calc R H
C207 1 0.6484(3) 1.0181(4) 0.5599(3) 0.0521(11) Uani d . C
H207 1 0.6589 1.0317 0.6173 0.062 Uiso calc R H
C208 1 0.5951(3) 1.0829(4) 0.4997(3) 0.0544(11) Uani d . C
H208 1 0.5693 1.1413 0.5158 0.065 Uiso calc R H
C209 1 0.5783(2) 1.0644(3) 0.4155(2) 0.0446(9) Uani d . C
H209 1 0.5414 1.1091 0.3737 0.054 Uiso calc R H
C210 1 0.4151(2) 0.8007(3) 0.1551(2) 0.0305(7) Uani d . C
C211 1 0.4568(2) 0.7064(3) 0.1719(2) 0.0350(8) Uani d . C
H211 1 0.4910 0.6877 0.2278 0.042 Uiso calc R H
C212 1 0.4484(2) 0.6389(3) 0.1065(2) 0.0397(9) Uani d . C
H212 1 0.4758 0.5731 0.1181 0.048 Uiso calc R H
C213 1 0.4009(2) 0.6662(3) 0.0248(2) 0.0430(9) Uani d . C
C214 1 0.3615(3) 0.7631(3) 0.0093(2) 0.0462(10) Uani d . C
H214 1 0.3296 0.7834 -0.0467 0.055 Uiso calc R H
C215 1 0.3678(2) 0.8305(3) 0.0740(2) 0.0427(9) Uani d . C
H215 1 0.3401 0.8962 0.0628 0.051 Uiso calc R H
C216 1 0.3935(3) 0.5948(4) -0.0466(3) 0.0681(14) Uani d . C
H21A 1 0.3462 0.6188 -0.0971 0.102 Uiso calc R H
H21B 1 0.3798 0.5250 -0.0327 0.102 Uiso calc R H
H21C 1 0.4497 0.5940 -0.0565 0.102 Uiso calc R H

loop_
_atom_type_symbol
_atom_type_description
_atom_type_scat_dispersion_real
_atom_type_scat_dispersion_imag
_atom_type_scat_source
C C .0033 .0016 'International Tables Vol C Tables 4.2.6.8 and 6.1.1.4'
H H .0000 .0000 'International Tables Vol C Tables 4.2.6.8 and 6.1.1.4'
N N .0061 .0033 'International Tables Vol C Tables 4.2.6.8 and 6.1.1.4'
O O .0106 .0060 'International Tables Vol C Tables 4.2.6.8 and 6.1.1.4'
S S .1246 .1234 'International Tables Vol C Tables 4.2.6.8 and 6.1.1.4'

loop_
_geom_angle_atom_site_label_1
_geom_angle_atom_site_label_2
_geom_angle_atom_site_label_3
_geom_angle
_geom_angle_publ_flag
O102 S101 N1 120.04(15) ?
O102 S101 C104 110.0(2) ?
N1 S101 C104 111.5(2) ?
O102 S101 C101 111.4(2) ?
N1 S101 C101 100.3(2) ?
C104 S101 C101 101.7(2) ?
O104 S102 O103 118.1(2) ?
O104 S102 N1 106.5(2) ?
O103 S102 N1 110.98(15) ?
O104 S102 C110 107.3(2) ?
O103 S102 C110 107.4(2) ?
N1 S102 C110 105.86(15) ?
S101 N1 S102 118.8(2) yes
C101 O101 C102 61.3(2) yes
O101 C101 C102 62.1(2) yes
O101 C101 S101 112.5(2) ?
C102 C101 S101 118.0(3) ?
C101 C102 O101 56.5(2) yes
C101 C102 C103 121.4(3) ?
O101 C102 C103 115.9(3) ?
C109 C104 C105 121.3(3) ?
C109 C104 S101 120.1(3) ?
C105 C104 S101 118.5(3) ?
C106 C105 C104 118.4(4) ?
C105 C106 C107 121.1(4) ?
C108 C107 C106 119.6(4) ?
C107 C108 C109 120.9(4) ?
C108 C109 C104 118.8(4) ?
C115 C110 C111 120.7(3) ?
C115 C110 S102 120.6(3) ?
C111 C110 S102 118.6(3) ?
C112 C111 C110 118.8(3) ?
C113 C112 C111 121.8(3) ?
C112 C113 C114 118.0(3) ?
C112 C113 C116 120.7(3) ?
C114 C113 C116 121.3(3) ?
C115 C114 C113 121.4(3) ?
C110 C115 C114 119.4(3) ?
O202 S201 N2 120.37(15) ?
O202 S201 C204 109.9(2) ?
N2 S201 C204 109.8(2) ?
O202 S201 C201 110.8(2) ?
N2 S201 C201 99.7(2) ?
C204 S201 C201 104.8(2) ?
O204 S202 O203 118.0(2) ?
O204 S202 N2 105.4(2) ?
O203 S202 N2 112.1(2) ?
O204 S202 C210 107.3(2) ?
O203 S202 C210 108.5(2) ?
N2 S202 C210 104.7(2) ?
S201 N2 S202 118.5(2) yes
C201 O201 C202 61.4(2) yes
O201 C201 C202 60.7(2) yes
O201 C201 S201 111.7(2) ?
C202 C201 S201 119.2(3) ?
O201 C202 C201 57.9(2) yes
O201 C202 C203 116.2(3) ?
C201 C202 C203 121.6(3) ?
C205 C204 C209 121.5(3) ?
C205 C204 S201 118.3(3) ?
C209 C204 S201 120.1(3) ?
C206 C205 C204 118.7(4) ?
C207 C206 C205 120.4(4) ?
C208 C207 C206 120.5(4) ?
C207 C208 C209 120.8(4) ?
C208 C209 C204 118.1(4) ?
C211 C210 C215 121.1(3) ?
C211 C210 S202 120.1(3) ?
C215 C210 S202 118.9(3) ?
C210 C211 C212 119.3(3) ?
C213 C212 C211 121.0(4) ?
C212 C213 C214 118.5(3) ?
C212 C213 C216 121.3(4) ?
C214 C213 C216 120.2(4) ?
C215 C214 C213 121.3(4) ?
C210 C215 C214 118.8(4) ?

loop_
_geom_bond_atom_site_label_1
_geom_bond_atom_site_label_2
_geom_bond_distance
_geom_bond_publ_flag
S101 O102 1.443(3) yes
S101 N1 1.560(3) yes
S101 C104 1.764(4) ?
S101 C101 1.783(3) yes
S102 O104 1.432(3) yes
S102 O103 1.436(3) yes
S102 N1 1.630(3) yes
S102 C110 1.766(3) ?
O101 C101 1.383(4) yes
O101 C102 1.466(5) yes
C101 C102 1.455(5) yes
C102 C103 1.485(5) yes
C104 C109 1.388(5) ?
C104 C105 1.391(5) ?
C105 C106 1.379(5) ?
C106 C107 1.383(6) ?
C107 C108 1.375(6) ?
C108 C109 1.381(5) ?
C110 C115 1.377(5) ?
C110 C111 1.389(5) ?
C111 C112 1.387(5) ?
C112 C113 1.380(5) ?
C113 C114 1.392(5) ?
C113 C116 1.501(5) ?
C114 C115 1.382(5) ?
S201 O202 1.445(2) yes
S201 N2 1.559(3) yes
S201 C204 1.761(4) ?
S201 C201 1.781(3) yes
S202 O204 1.434(3) yes
S202 O203 1.438(3) yes
S202 N2 1.632(3) yes
S202 C210 1.766(3) ?
O201 C201 1.418(4) yes
O201 C202 1.461(4) yes
C201 C202 1.469(4) yes
C202 C203 1.488(5) yes
C204 C205 1.389(5) ?
C204 C209 1.390(5) ?
C205 C206 1.383(5) ?
C206 C207 1.375(6) ?
C207 C208 1.372(6) ?
C208 C209 1.387(5) ?
C210 C211 1.378(5) ?
C210 C215 1.380(5) ?
C211 C212 1.387(5) ?
C212 C213 1.381(5) ?
C213 C214 1.392(6) ?
C213 C216 1.501(5) ?
C214 C215 1.384(5) ?

loop_
_geom_torsion_atom_site_label_1
_geom_torsion_atom_site_label_2
_geom_torsion_atom_site_label_3
_geom_torsion_atom_site_label_4
_geom_torsion
_geom_torsion_publ_flag
O102 S101 N1 S102 55.0(2) ?
C104 S101 N1 S102 -75.8(2) ?
C101 S101 N1 S102 177.2(2) yes
O104 S102 N1 S101 146.8(2) ?
O103 S102 N1 S101 17.1(2) ?
C110 S102 N1 S101 -99.2(2) yes
C102 O101 C101 C102 0.000(2) ?
C102 O101 C101 S101 -110.9(3) ?
O102 S101 C101 O101 57.6(3) ?
N1 S101 C101 O101 -70.5(3) ?
C104 S101 C101 O101 174.8(3) ?
O102 S101 C101 C102 -11.7(3) yes
N1 S101 C101 C102 -139.9(3) ?
C104 S101 C101 C102 105.5(3) ?
O101 C101 C102 O101 0.000(2) ?
S101 C101 C102 O101 102.0(3) ?
O101 C101 C102 C103 102.1(4) ?
S101 C101 C102 C103 -155.9(3) yes
C101 O101 C102 C101 0.000(2) ?
C101 O101 C102 C103 -112.0(4) ?
O102 S101 C104 C109 -174.5(3) ?
N1 S101 C104 C109 -38.8(3) ?
C101 S101 C104 C109 67.3(3) ?
O102 S101 C104 C105 8.7(3) ?
N1 S101 C104 C105 144.4(3) ?
C101 S101 C104 C105 -109.5(3) yes
C109 C104 C105 C106 -0.2(5) ?
S101 C104 C105 C106 176.5(3) ?
C104 C105 C106 C107 0.5(6) ?
C105 C106 C107 C108 -0.4(6) ?
C106 C107 C108 C109 -0.1(6) ?
C107 C108 C109 C104 0.3(6) ?
C105 C104 C109 C108 -0.2(6) ?
S101 C104 C109 C108 -176.9(3) ?
O104 S102 C110 C115 12.7(3) ?
O103 S102 C110 C115 140.6(3) ?
N1 S102 C110 C115 -100.8(3) ?
O104 S102 C110 C111 -163.1(3) ?
O103 S102 C110 C111 -35.2(3) ?
N1 S102 C110 C111 83.5(3) ?
C115 C110 C111 C112 -1.0(5) ?
S102 C110 C111 C112 174.8(3) ?
C110 C111 C112 C113 1.3(5) ?
C111 C112 C113 C114 -1.0(6) ?
C111 C112 C113 C116 179.3(4) ?
C112 C113 C114 C115 0.4(6) ?
C116 C113 C114 C115 -179.9(4) ?
C111 C110 C115 C114 0.4(5) ?
S102 C110 C115 C114 -175.2(3) ?
C113 C114 C115 C110 -0.2(6) ?
O202 S201 N2 S202 50.3(3) ?
C204 S201 N2 S202 -78.7(2) ?
C201 S201 N2 S202 171.5(2) yes
O204 S202 N2 S201 157.4(2) ?
O203 S202 N2 S201 27.8(2) ?
C210 S202 N2 S201 -89.6(2) yes
C202 O201 C201 C202 0.0 ?
C202 O201 C201 S201 -112.2(3) ?
O202 S201 C201 O201 59.0(3) ?
N2 S201 C201 O201 -68.9(2) ?
C204 S201 C201 O201 177.4(2) ?
O202 S201 C201 C202 -8.7(3) yes
N2 S201 C201 C202 -136.6(3) ?
C204 S201 C201 C202 109.7(3) ?
C201 O201 C202 C201 0.0 ?
C201 O201 C202 C203 -112.4(4) ?
O201 C201 C202 O201 0.0 ?
S201 C201 C202 O201 100.0(3) ?
O201 C201 C202 C203 103.1(4) ?
S201 C201 C202 C203 -157.0(3) yes
O202 S201 C204 C205 5.0(3) ?
N2 S201 C204 C205 139.6(3) ?
C201 S201 C204 C205 -114.1(3) yes
O202 S201 C204 C209 -173.7(3) ?
N2 S201 C204 C209 -39.1(3) ?
C201 S201 C204 C209 67.2(3) ?
C209 C204 C205 C206 0.4(6) ?
S201 C204 C205 C206 -178.3(3) ?
C204 C205 C206 C207 -0.2(6) ?
C205 C206 C207 C208 -0.2(6) ?
C206 C207 C208 C209 0.3(6) ?
C207 C208 C209 C204 -0.1(6) ?
C205 C204 C209 C208 -0.3(6) ?
S201 C204 C209 C208 178.4(3) ?
O204 S202 C210 C211 -147.0(3) ?
O203 S202 C210 C211 -18.4(3) ?
N2 S202 C210 C211 101.4(3) ?
O204 S202 C210 C215 34.0(3) ?
O203 S202 C210 C215 162.5(3) ?
N2 S202 C210 C215 -77.7(3) ?
C215 C210 C211 C212 -2.4(5) ?
S202 C210 C211 C212 178.6(3) ?
C210 C211 C212 C213 1.7(5) ?
C211 C212 C213 C214 0.1(5) ?
C211 C212 C213 C216 178.3(3) ?
C212 C213 C214 C215 -1.3(6) ?
C216 C213 C214 C215 -179.6(4) ?
C211 C210 C215 C214 1.2(5) ?
S202 C210 C215 C214 -179.8(3) ?
C213 C214 C215 C210 0.7(6) ?
